data_7118649
loop_
_publ_author_name
'Bushuyev, Oleksandr S.'
'Tomberg, Anna'
'Vinden, Joanna R.'
'Moitessier, Nicolas'
'Barrett, Christopher J.'
'Fri\<s\<ci\'c, Tomislav'

_publ_section_title
;
 Azo&#x22EF;phenyl stacking: a persistent self-assembly motif guides the
 assembly of fluorinated cis-azobenzenes into photo-mechanical needle crystals
;
_journal_coden_ASTM CHCOFS
_journal_issue 10
_journal_name_full
;
 Chemical Communications (Cambridge, United Kingdom)
;
_journal_page_first 2103
_journal_page_last 2106
_journal_paper_doi 10.1039/c5cc08590j
_journal_volume 52
_journal_year 2016
_chemical_formula_moiety 'C12 F10 N2'
_chemical_formula_sum 'C12 F10 N2'
_chemical_formula_weight 362.14
_space_group_crystal_system monoclinic
_space_group_IT_number 15
_space_group_name_Hall '-C 2yc'
_space_group_name_H-M_alt 'C 1 2/c 1'
_symmetry_space_group_name_Hall '-C 2yc'
_symmetry_space_group_name_H-M 'C 1 2/c 1'
_audit_creation_method SHELXL-2014/6
_audit_update_record
;
2015-10-13 deposited with the CCDC.
2015-12-04 downloaded from the CCDC.
;
_cell_angle_alpha 90
_cell_angle_beta 95.3090(13)
_cell_angle_gamma 90
_cell_formula_units_Z 4
_cell_length_a 17.098(2)
_cell_length_b 7.5871(9)
_cell_length_c 8.8151(10)
_cell_measurement_reflns_used 3070
_cell_measurement_temperature 100(2)
_cell_measurement_theta_max 28.20
_cell_measurement_theta_min 2.39
_cell_volume 1138.6(2)
_computing_cell_refinement 'Bruker SAINT'
_computing_data_collection 'Bruker APEX2'
_computing_data_reduction 'Bruker SAINT'
_computing_molecular_graphics 'Bruker SHELXTL'
_computing_publication_material 'Bruker SHELXTL'
_computing_structure_refinement 'SHELXL-2014/6 (Sheldrick, 2014)'
_computing_structure_solution 'SHELXS-97 (Sheldrick 2008)'
_diffrn_ambient_temperature 100(2)
_diffrn_measured_fraction_theta_full 0.999
_diffrn_measured_fraction_theta_max 0.989
_diffrn_measurement_device_type 'Bruker APEX-II CCD'
_diffrn_measurement_method '\f and \w scans'
_diffrn_radiation_type MoK\a
_diffrn_radiation_wavelength 0.71073
_diffrn_reflns_av_R_equivalents 0.0183
_diffrn_reflns_av_unetI/netI 0.0136
_diffrn_reflns_Laue_measured_fraction_full 0.999
_diffrn_reflns_Laue_measured_fraction_max 0.989
_diffrn_reflns_limit_h_max 22
_diffrn_reflns_limit_h_min -21
_diffrn_reflns_limit_k_max 9
_diffrn_reflns_limit_k_min -9
_diffrn_reflns_limit_l_max 11
_diffrn_reflns_limit_l_min -11
_diffrn_reflns_number 6339
_diffrn_reflns_point_group_measured_fraction_full 0.999
_diffrn_reflns_point_group_measured_fraction_max 0.989
_diffrn_reflns_theta_full 25.000
_diffrn_reflns_theta_max 27.484
_diffrn_reflns_theta_min 2.393
_exptl_absorpt_coefficient_mu 0.243
_exptl_absorpt_correction_T_max 0.7457
_exptl_absorpt_correction_T_min 0.6948
_exptl_absorpt_correction_type multi-scan
_exptl_absorpt_process_details SADABS
_exptl_crystal_colour orange
_exptl_crystal_density_diffrn 2.113
_exptl_crystal_description block
_exptl_crystal_F_000 704
_exptl_crystal_size_max 0.760
_exptl_crystal_size_mid 0.606
_exptl_crystal_size_min 0.172
_refine_diff_density_max 0.399
_refine_diff_density_min -0.215
_refine_diff_density_rms 0.049
_refine_ls_extinction_method none
_refine_ls_goodness_of_fit_ref 1.073
_refine_ls_hydrogen_treatment undef
_refine_ls_matrix_type full
_refine_ls_number_parameters 109
_refine_ls_number_reflns 1289
_refine_ls_number_restraints 0
_refine_ls_restrained_S_all 1.073
_refine_ls_R_factor_all 0.0322
_refine_ls_R_factor_gt 0.0284
_refine_ls_shift/su_max 0.000
_refine_ls_shift/su_mean 0.000
_refine_ls_structure_factor_coef Fsqd
_refine_ls_weighting_details 'w=1/[\s^2^(Fo^2^)+(0.0519P)^2^+0.5272P] where P=(Fo^2^+2Fc^2^)/3'
_refine_ls_weighting_scheme calc
_refine_ls_wR_factor_gt 0.0830
_refine_ls_wR_factor_ref 0.0864
_reflns_Friedel_coverage 0.000
_reflns_number_gt 1137
_reflns_number_total 1289
_reflns_threshold_expression 'I > 2\s(I)'
_cod_data_source_file c5cc08590j2.cif
_cod_data_source_block AB113_0m
_cod_database_code 7118649
_shelx_space_group_comment
; 
The symmetry employed for this shelxl refinement is uniquely defined 
by the following loop, which should always be used as a source of 
symmetry information in preference to the above space-group names. 
They are only intended as comments. 
;
_shelx_estimated_absorpt_t_min 0.837
_shelx_estimated_absorpt_t_max 0.959
_shelxl_version_number 2014/6

loop_
_space_group_symop_operation_xyz
'x, y, z'
'-x, y, -z+1/2'
'x+1/2, y+1/2, z'
'-x+1/2, y+1/2, -z+1/2'
'-x, -y, -z'
'x, -y, z-1/2'
'-x+1/2, -y+1/2, -z'
'x+1/2, -y+1/2, z-1/2'

loop_
_atom_site_label
_atom_site_type_symbol
_atom_site_fract_x
_atom_site_fract_y
_atom_site_fract_z
_atom_site_U_iso_or_equiv
_atom_site_adp_type
_atom_site_occupancy
_atom_site_site_symmetry_order
_atom_site_calc_flag
C1 C 0.18156(7) 0.73149(15) 0.13883(12) 0.0152(3) Uani 1 1 d
C2 C 0.14773(7) 0.58814(15) 0.20870(13) 0.0159(3) Uani 1 1 d
C3 C 0.09716(7) 0.61005(16) 0.32123(13) 0.0171(3) Uani 1 1 d
C4 C 0.07895(7) 0.77880(17) 0.36633(12) 0.0182(3) Uani 1 1 d
C5 C 0.11010(7) 0.92339(15) 0.29805(13) 0.0171(3) Uani 1 1 d
C6 C 0.16089(7) 0.90041(15) 0.18602(13) 0.0149(2) Uani 1 1 d
F1 F 0.16501(4) 0.42364(9) 0.16824(8) 0.0217(2) Uani 1 1 d
F2 F 0.06584(4) 0.47013(10) 0.38527(8) 0.0237(2) Uani 1 1 d
F3 F 0.03069(4) 0.80182(10) 0.47564(8) 0.0258(2) Uani 1 1 d
F4 F 0.09114(4) 1.08595(9) 0.34065(8) 0.0238(2) Uani 1 1 d
F5 F 0.18872(4) 1.04670(9) 0.12487(7) 0.0200(2) Uani 1 1 d
N1 N 0.23264(6) 0.68595(13) 0.02724(11) 0.0181(2) Uani 1 1 d

loop_
_atom_site_aniso_label
_atom_site_aniso_U_11
_atom_site_aniso_U_22
_atom_site_aniso_U_33
_atom_site_aniso_U_23
_atom_site_aniso_U_13
_atom_site_aniso_U_12
C1 0.0146(5) 0.0171(6) 0.0140(5) -0.0007(4) 0.0021(4) 0.0006(4)
C2 0.0167(5) 0.0142(6) 0.0169(5) -0.0013(4) 0.0016(4) 0.0015(4)
C3 0.0167(5) 0.0184(6) 0.0165(5) 0.0036(4) 0.0021(4) -0.0028(4)
C4 0.0146(5) 0.0259(7) 0.0146(5) -0.0010(4) 0.0048(4) 0.0009(4)
C5 0.0173(6) 0.0176(6) 0.0165(5) -0.0034(4) 0.0017(4) 0.0029(4)
C6 0.0153(5) 0.0140(6) 0.0153(5) 0.0011(4) 0.0014(4) -0.0014(4)
F1 0.0272(4) 0.0127(4) 0.0262(4) -0.0005(3) 0.0080(3) 0.0009(3)
F2 0.0259(4) 0.0223(4) 0.0244(4) 0.0061(3) 0.0090(3) -0.0043(3)
F3 0.0256(4) 0.0315(4) 0.0226(4) -0.0015(3) 0.0144(3) 0.0014(3)
F4 0.0277(4) 0.0175(4) 0.0274(4) -0.0054(3) 0.0091(3) 0.0043(3)
F5 0.0246(4) 0.0134(4) 0.0231(4) 0.0010(3) 0.0081(3) -0.0015(3)
N1 0.0195(5) 0.0168(5) 0.0192(5) -0.0010(4) 0.0078(4) 0.0006(4)

loop_
_atom_type_symbol
_atom_type_description
_atom_type_scat_dispersion_real
_atom_type_scat_dispersion_imag
_atom_type_scat_source
C C 0.0033 0.0016 'International Tables Vol C Tables 4.2.6.8 and 6.1.1.4'
N N 0.0061 0.0033 'International Tables Vol C Tables 4.2.6.8 and 6.1.1.4'
F F 0.0171 0.0103 'International Tables Vol C Tables 4.2.6.8 and 6.1.1.4'

loop_
_geom_angle_atom_site_label_1
_geom_angle_atom_site_label_2
_geom_angle_atom_site_label_3
_geom_angle
_geom_angle_site_symmetry_1
C2 C1 C6 116.95(10) .
C2 C1 N1 114.96(10) .
C6 C1 N1 128.09(11) .
F1 C2 C3 118.07(10) .
F1 C2 C1 119.76(10) .
C3 C2 C1 122.16(10) .
F2 C3 C4 120.23(11) .
F2 C3 C2 120.53(11) .
C4 C3 C2 119.24(10) .
F3 C4 C5 119.93(11) .
F3 C4 C3 119.86(11) .
C5 C4 C3 120.21(10) .
F4 C5 C4 119.77(10) .
F4 C5 C6 120.02(10) .
C4 C5 C6 120.21(10) .
F5 C6 C5 116.86(10) .
F5 C6 C1 121.92(10) .
C5 C6 C1 121.22(10) .
N1 N1 C1 114.82(12) 7_565

loop_
_geom_bond_atom_site_label_1
_geom_bond_atom_site_label_2
_geom_bond_distance
_geom_bond_site_symmetry_2
C1 C2 1.4010(16) .
C1 C6 1.4028(15) .
C1 N1 1.4173(14) .
C2 F1 1.3386(13) .
C2 C3 1.3850(16) .
C3 F2 1.3372(13) .
C3 C4 1.3846(16) .
C4 F3 1.3368(13) .
C4 C5 1.3815(17) .
C5 F4 1.3378(13) .
C5 C6 1.3851(17) .
C6 F5 1.3403(13) .
N1 N1 1.2570(19) 7_565
